data_4506329
loop_
_publ_author_name
'Gu, Jinzhong'
'Gao, Zhuqing'
'Tang, Yu'

_publ_section_title
;
 pH and Auxiliary Ligand Influence on the Structural Variations of
 5(2&#x2032;-Carboxylphenyl) Nicotate Coordination Polymers
;
_journal_issue 6
_journal_name_full 'Crystal Growth &amp; Design'
_journal_page_first 3312
_journal_paper_doi 10.1021/cg300442b
_journal_volume 12
_journal_year 2012
_chemical_formula_sum 'C25 H17 Co N3 O5'
_chemical_formula_weight 498.35
_chemical_name_systematic
; 
 ? 
;
_space_group_IT_number 2
_symmetry_cell_setting triclinic
_symmetry_space_group_name_Hall '-P 1'
_symmetry_space_group_name_H-M 'P -1'
_atom_sites_solution_hydrogens geom
_atom_sites_solution_primary direct
_atom_sites_solution_secondary difmap
_audit_creation_method SHELXL-97
_cell_angle_alpha 76.185(6)
_cell_angle_beta 89.248(6)
_cell_angle_gamma 67.319(6)
_cell_formula_units_Z 2
_cell_length_a 9.4178(6)
_cell_length_b 10.2005(7)
_cell_length_c 12.0937(9)
_cell_measurement_temperature 293(2)
_cell_volume 1036.89(14)
_computing_cell_refinement 'Bruker SAINT'
_computing_data_collection 'Bruker APEX2'
_computing_data_reduction 'Bruker SAINT'
_computing_molecular_graphics 'Bruker SHELXTL'
_computing_publication_material 'Bruker SHELXTL'
_computing_structure_refinement 'SHELXL-97 (Sheldrick, 2008)'
_computing_structure_solution 'SHELXS-97 (Sheldrick, 2008)'
_diffrn_ambient_temperature 293(2)
_diffrn_measured_fraction_theta_full 0.999
_diffrn_measured_fraction_theta_max 0.999
_diffrn_measurement_device_type 'Bruker APEX-II CCD'
_diffrn_measurement_method '\f and \w scans'
_diffrn_radiation_monochromator graphite
_diffrn_radiation_source 'fine-focus sealed tube'
_diffrn_radiation_type MoK\a
_diffrn_radiation_wavelength 0.71073
_diffrn_reflns_av_R_equivalents 0.0301
_diffrn_reflns_av_sigmaI/netI 0.0473
_diffrn_reflns_limit_h_max 11
_diffrn_reflns_limit_h_min -10
_diffrn_reflns_limit_k_max 12
_diffrn_reflns_limit_k_min -12
_diffrn_reflns_limit_l_max 14
_diffrn_reflns_limit_l_min -14
_diffrn_reflns_number 8658
_diffrn_reflns_theta_full 25.49
_diffrn_reflns_theta_max 25.49
_diffrn_reflns_theta_min 2.46
_exptl_absorpt_coefficient_mu 0.874
_exptl_absorpt_correction_T_max 0.8177
_exptl_absorpt_correction_T_min 0.7920
_exptl_absorpt_correction_type multi-scan
_exptl_crystal_colour pink
_exptl_crystal_density_diffrn 1.596
_exptl_crystal_density_method 'not measured'
_exptl_crystal_description needl
_exptl_crystal_F_000 510
_exptl_crystal_size_max 0.28
_exptl_crystal_size_mid 0.24
_exptl_crystal_size_min 0.24
_refine_diff_density_max 0.314
_refine_diff_density_min -0.275
_refine_diff_density_rms 0.055
_refine_ls_extinction_method none
_refine_ls_goodness_of_fit_ref 1.026
_refine_ls_hydrogen_treatment mixed
_refine_ls_matrix_type full
_refine_ls_number_parameters 315
_refine_ls_number_reflns 3876
_refine_ls_number_restraints 2
_refine_ls_restrained_S_all 1.026
_refine_ls_R_factor_all 0.0500
_refine_ls_R_factor_gt 0.0357
_refine_ls_shift/su_max 0.001
_refine_ls_shift/su_mean 0.000
_refine_ls_structure_factor_coef Fsqd
_refine_ls_weighting_details 'calc w=1/[\s^2^(Fo^2^)+(0.0255P)^2^+0.3914P] where P=(Fo^2^+2Fc^2^)/3'
_refine_ls_weighting_scheme calc
_refine_ls_wR_factor_gt 0.0702
_refine_ls_wR_factor_ref 0.0757
_reflns_number_gt 3157
_reflns_number_total 3876
_reflns_threshold_expression >2sigma(I)
_cod_data_source_file cg300442b_si_002.cif
_cod_data_source_block p1_(Compound_6)
_cod_depositor_comments
;
The following automatic conversions were performed:

'_symmetry_cell_setting' value 'Triclinic' changed to 'triclinic'
according to /home/saulius/struct/CIF-dictionaries/cif_core.dic
dictionary named 'cif_core.dic' version 2.4.1 from 2010-06-29.

Automatic conversion script
Id: cif_fix_values 1891 2012-01-12 08:04:46Z andrius 
;
_cod_original_cell_volume 1036.89(12)
_cod_original_sg_symbol_H-M P-1
_cod_database_code 4506329

loop_
_symmetry_equiv_pos_as_xyz
'x, y, z'
'-x, -y, -z'

loop_
_atom_site_label
_atom_site_type_symbol
_atom_site_fract_x
_atom_site_fract_y
_atom_site_fract_z
_atom_site_U_iso_or_equiv
_atom_site_adp_type
_atom_site_occupancy
_atom_site_symmetry_multiplicity
_atom_site_calc_flag
_atom_site_refinement_flags
Co1 Co 0.22913(4) 0.57007(3) 0.27105(3) 0.02427(11) Uani 1 1 d .
C5 C 0.2873(3) 0.3202(2) 0.16324(19) 0.0257(5) Uani 1 1 d .
C4 C 0.3564(3) 0.1941(3) 0.1224(2) 0.0325(6) Uani 1 1 d .
C1 C 0.5214(3) 0.3279(3) 0.2025(2) 0.0387(7) Uani 1 1 d .
H1 H 0.5789 0.3709 0.2310 0.046 Uiso 1 1 calc R
C6 C 0.2604(4) 0.1317(3) 0.0831(2) 0.0417(7) Uani 1 1 d .
H6 H 0.3063 0.0440 0.0615 0.050 Uiso 1 1 calc R
C2 C 0.5996(3) 0.2060(3) 0.1590(2) 0.0441(7) Uani 1 1 d .
H2 H 0.7062 0.1715 0.1562 0.053 Uiso 1 1 calc R
C9 C 0.1223(3) 0.3883(2) 0.15855(18) 0.0236(5) Uani 1 1 d .
C3 C 0.5180(4) 0.1388(3) 0.1209(2) 0.0417(7) Uani 1 1 d .
H3 H 0.5689 0.0561 0.0939 0.050 Uiso 1 1 calc R
C8 C 0.0308(3) 0.3304(3) 0.11190(19) 0.0279(6) Uani 1 1 d .
C7 C 0.1050(4) 0.1967(3) 0.0767(2) 0.0392(7) Uani 1 1 d .
H7 H 0.0455 0.1548 0.0492 0.047 Uiso 1 1 calc R
C10 C -0.1299(3) 0.4085(3) 0.1014(2) 0.0355(6) Uani 1 1 d .
H10 H -0.1944 0.3753 0.0691 0.043 Uiso 1 1 calc R
C12 C -0.0912(3) 0.5801(3) 0.1877(2) 0.0322(6) Uani 1 1 d .
H12 H -0.1343 0.6641 0.2144 0.039 Uiso 1 1 calc R
N2 N 0.0606(2) 0.5114(2) 0.19789(16) 0.0249(4) Uani 1 1 d .
C24 C 0.1063(3) 0.0368(2) 0.64448(19) 0.0242(5) Uani 1 1 d .
C19 C 0.2130(3) 0.0625(2) 0.5703(2) 0.0253(5) Uani 1 1 d .
C21 C 0.2540(3) -0.1591(3) 0.5132(2) 0.0385(7) Uani 1 1 d .
H21 H 0.3023 -0.2227 0.4679 0.046 Uiso 1 1 calc R
C25 C 0.0183(3) 0.1382(3) 0.7179(2) 0.0272(6) Uani 1 1 d .
O4 O 0.0319(2) 0.0833(2) 0.82305(15) 0.0479(5) Uani 1 1 d .
C23 C 0.0769(3) -0.0890(2) 0.6521(2) 0.0304(6) Uani 1 1 d .
H23 H 0.0074 -0.1080 0.7023 0.036 Uiso 1 1 calc R
C20 C 0.2868(3) -0.0344(3) 0.5076(2) 0.0307(6) Uani 1 1 d .
H20 H 0.3602 -0.0181 0.4603 0.037 Uiso 1 1 calc R
C22 C 0.1495(3) -0.1858(3) 0.5864(2) 0.0353(6) Uani 1 1 d .
H22 H 0.1277 -0.2685 0.5916 0.042 Uiso 1 1 calc R
C17 C 0.2557(3) 0.1920(2) 0.5600(2) 0.0249(5) Uani 1 1 d .
C14 C 0.3973(3) 0.3135(2) 0.62791(19) 0.0222(5) Uani 1 1 d .
C16 C 0.3480(3) 0.1992(2) 0.64497(19) 0.0251(5) Uani 1 1 d .
H16 H 0.3769 0.1270 0.7136 0.030 Uiso 1 1 calc R
N3 N 0.2598(2) 0.4161(2) 0.44033(16) 0.0252(5) Uani 1 1 d .
C18 C 0.2160(3) 0.3022(2) 0.4591(2) 0.0273(6) Uani 1 1 d .
H18 H 0.1559 0.2970 0.4012 0.033 Uiso 1 1 calc R
C13 C 0.3475(3) 0.4201(2) 0.52498(19) 0.0236(5) Uani 1 1 d .
H13 H 0.3768 0.4992 0.5140 0.028 Uiso 1 1 calc R
C11 C -0.1909(3) 0.5330(3) 0.1386(2) 0.0353(6) Uani 1 1 d .
H11 H -0.2972 0.5861 0.1317 0.042 Uiso 1 1 calc R
N1 N 0.3694(2) 0.3848(2) 0.20487(17) 0.0279(5) Uani 1 1 d .
C15 C 0.5113(3) 0.3161(2) 0.7137(2) 0.0238(5) Uani 1 1 d .
O2 O 0.5349(2) 0.23251(19) 0.81085(14) 0.0372(5) Uani 1 1 d .
O1 O 0.5746(2) 0.40533(18) 0.67702(14) 0.0334(4) Uani 1 1 d .
O3 O -0.0636(2) 0.26871(17) 0.66667(14) 0.0323(4) Uani 1 1 d .
O5 O 0.2168(3) 0.7254(2) 0.10982(15) 0.0328(4) Uani 1 1 d D
H1W H 0.135(3) 0.797(3) 0.118(3) 0.099(15) Uiso 1 1 d D
H2W H 0.295(3) 0.742(3) 0.122(3) 0.064(11) Uiso 1 1 d D

loop_
_atom_site_aniso_label
_atom_site_aniso_U_11
_atom_site_aniso_U_22
_atom_site_aniso_U_33
_atom_site_aniso_U_23
_atom_site_aniso_U_13
_atom_site_aniso_U_12
Co1 0.0266(2) 0.02579(18) 0.02540(18) -0.00834(13) -0.00015(14) -0.01451(16)
C5 0.0304(16) 0.0235(12) 0.0223(12) -0.0053(10) 0.0011(11) -0.0099(12)
C4 0.0382(18) 0.0255(13) 0.0268(13) -0.0075(10) 0.0010(12) -0.0046(13)
C1 0.0248(17) 0.0418(16) 0.0435(17) -0.0064(13) -0.0040(13) -0.0091(14)
C6 0.060(2) 0.0288(14) 0.0389(16) -0.0181(12) 0.0020(15) -0.0146(15)
C2 0.0267(17) 0.0466(17) 0.0428(17) -0.0078(14) 0.0036(13) 0.0008(14)
C9 0.0314(16) 0.0232(12) 0.0189(12) -0.0052(9) 0.0027(10) -0.0136(12)
C3 0.045(2) 0.0331(15) 0.0339(15) -0.0109(12) 0.0042(13) 0.0001(14)
C8 0.0372(17) 0.0306(13) 0.0231(13) -0.0060(10) 0.0008(11) -0.0214(13)
C7 0.056(2) 0.0351(15) 0.0367(16) -0.0137(12) 0.0004(14) -0.0257(16)
C10 0.0377(18) 0.0487(16) 0.0320(15) -0.0099(12) 0.0023(12) -0.0298(15)
C12 0.0272(16) 0.0357(14) 0.0354(15) -0.0143(12) 0.0056(12) -0.0114(13)
N2 0.0236(13) 0.0254(10) 0.0273(11) -0.0092(8) 0.0022(9) -0.0099(10)
C24 0.0260(15) 0.0212(12) 0.0266(13) -0.0056(10) -0.0015(11) -0.0107(11)
C19 0.0229(15) 0.0265(12) 0.0295(13) -0.0048(10) -0.0022(11) -0.0144(12)
C21 0.0382(18) 0.0329(14) 0.0510(18) -0.0235(13) 0.0052(14) -0.0136(14)
C25 0.0287(16) 0.0308(14) 0.0293(14) -0.0093(11) 0.0035(11) -0.0185(13)
O4 0.0559(15) 0.0431(11) 0.0302(11) -0.0065(9) 0.0066(9) -0.0057(11)
C23 0.0322(16) 0.0285(13) 0.0350(14) -0.0058(11) 0.0030(12) -0.0181(13)
C20 0.0263(16) 0.0306(13) 0.0377(15) -0.0092(11) 0.0099(12) -0.0135(12)
C22 0.0395(18) 0.0234(13) 0.0488(17) -0.0102(12) 0.0009(13) -0.0177(13)
C17 0.0241(15) 0.0257(12) 0.0308(13) -0.0106(10) 0.0074(11) -0.0142(11)
C14 0.0218(14) 0.0246(12) 0.0247(12) -0.0102(10) 0.0066(10) -0.0117(11)
C16 0.0265(15) 0.0259(12) 0.0246(13) -0.0044(10) 0.0026(11) -0.0132(12)
N3 0.0255(13) 0.0248(10) 0.0284(11) -0.0047(8) -0.0009(9) -0.0142(10)
C18 0.0265(15) 0.0302(13) 0.0314(14) -0.0081(11) -0.0001(11) -0.0175(12)
C13 0.0251(15) 0.0228(12) 0.0287(13) -0.0084(10) 0.0051(11) -0.0146(11)
C11 0.0220(16) 0.0499(16) 0.0361(15) -0.0115(13) 0.0040(12) -0.0162(14)
N1 0.0234(13) 0.0302(11) 0.0301(11) -0.0080(9) -0.0018(9) -0.0103(10)
C15 0.0237(15) 0.0260(12) 0.0260(13) -0.0095(10) 0.0049(10) -0.0129(12)
O2 0.0416(13) 0.0443(11) 0.0295(10) 0.0023(8) -0.0052(8) -0.0275(10)
O1 0.0396(12) 0.0408(10) 0.0298(9) -0.0026(8) -0.0035(8) -0.0300(10)
O3 0.0426(12) 0.0238(9) 0.0305(10) -0.0084(7) 0.0063(8) -0.0123(9)
O5 0.0334(13) 0.0391(11) 0.0297(10) -0.0091(8) 0.0009(9) -0.0179(11)

loop_
_atom_type_symbol
_atom_type_description
_atom_type_scat_dispersion_real
_atom_type_scat_dispersion_imag
_atom_type_scat_source
C C 0.0033 0.0016 'International Tables Vol C Tables 4.2.6.8 and 6.1.1.4'
H H 0.0000 0.0000 'International Tables Vol C Tables 4.2.6.8 and 6.1.1.4'
Co Co 0.3494 0.9721 'International Tables Vol C Tables 4.2.6.8 and 6.1.1.4'
O O 0.0106 0.0060 'International Tables Vol C Tables 4.2.6.8 and 6.1.1.4'
N N 0.0061 0.0033 'International Tables Vol C Tables 4.2.6.8 and 6.1.1.4'

loop_
_geom_angle_atom_site_label_1
_geom_angle_atom_site_label_2
_geom_angle_atom_site_label_3
_geom_angle
_geom_angle_site_symmetry_1
_geom_angle_site_symmetry_3
O3 Co1 O1 99.03(7) 2_566 2_666
O3 Co1 N2 93.54(7) 2_566 .
O1 Co1 N2 167.33(7) 2_666 .
O3 Co1 O5 91.92(7) 2_566 .
O1 Co1 O5 88.11(7) 2_666 .
N2 Co1 O5 89.94(7) . .
O3 Co1 N1 169.23(7) 2_566 .
O1 Co1 N1 91.18(7) 2_666 .
N2 Co1 N1 76.37(7) . .
O5 Co1 N1 91.82(7) . .
O3 Co1 N3 88.52(7) 2_566 .
O1 Co1 N3 86.60(7) 2_666 .
N2 Co1 N3 95.30(7) . .
O5 Co1 N3 174.70(7) . .
N1 Co1 N3 88.70(7) . .
N1 C5 C4 123.2(2) . .
N1 C5 C9 117.4(2) . .
C4 C5 C9 119.4(2) . .
C5 C4 C3 116.8(2) . .
C5 C4 C6 119.1(2) . .
C3 C4 C6 124.1(2) . .
N1 C1 C2 123.1(3) . .
N1 C1 H1 118.5 . .
C2 C1 H1 118.5 . .
C7 C6 C4 121.6(2) . .
C7 C6 H6 119.2 . .
C4 C6 H6 119.2 . .
C3 C2 C1 119.2(3) . .
C3 C2 H2 120.4 . .
C1 C2 H2 120.4 . .
N2 C9 C8 122.7(2) . .
N2 C9 C5 117.2(2) . .
C8 C9 C5 120.1(2) . .
C2 C3 C4 120.1(2) . .
C2 C3 H3 120.0 . .
C4 C3 H3 120.0 . .
C10 C8 C9 117.4(2) . .
C10 C8 C7 123.5(2) . .
C9 C8 C7 119.1(2) . .
C6 C7 C8 120.4(2) . .
C6 C7 H7 119.8 . .
C8 C7 H7 119.8 . .
C11 C10 C8 119.7(2) . .
C11 C10 H10 120.1 . .
C8 C10 H10 120.1 . .
N2 C12 C11 123.4(2) . .
N2 C12 H12 118.3 . .
C11 C12 H12 118.3 . .
C12 N2 C9 117.7(2) . .
C12 N2 Co1 127.80(15) . .
C9 N2 Co1 114.50(16) . .
C19 C24 C23 118.7(2) . .
C19 C24 C25 124.09(19) . .
C23 C24 C25 117.2(2) . .
C20 C19 C24 120.2(2) . .
C20 C19 C17 117.6(2) . .
C24 C19 C17 122.2(2) . .
C22 C21 C20 119.3(2) . .
C22 C21 H21 120.3 . .
C20 C21 H21 120.3 . .
O4 C25 O3 126.2(2) . .
O4 C25 C24 116.9(2) . .
O3 C25 C24 116.8(2) . .
C22 C23 C24 121.1(2) . .
C22 C23 H23 119.5 . .
C24 C23 H23 119.5 . .
C19 C20 C21 121.0(2) . .
C19 C20 H20 119.5 . .
C21 C20 H20 119.5 . .
C21 C22 C23 119.6(2) . .
C21 C22 H22 120.2 . .
C23 C22 H22 120.2 . .
C18 C17 C16 117.7(2) . .
C18 C17 C19 120.2(2) . .
C16 C17 C19 121.8(2) . .
C16 C14 C13 117.4(2) . .
C16 C14 C15 121.4(2) . .
C13 C14 C15 121.01(19) . .
C17 C16 C14 120.2(2) . .
C17 C16 H16 119.9 . .
C14 C16 H16 119.9 . .
C13 N3 C18 116.9(2) . .
C13 N3 Co1 119.01(14) . .
C18 N3 Co1 123.22(15) . .
N3 C18 C17 123.6(2) . .
N3 C18 H18 118.2 . .
C17 C18 H18 118.2 . .
N3 C13 C14 124.10(19) . .
N3 C13 H13 117.9 . .
C14 C13 H13 117.9 . .
C10 C11 C12 119.0(2) . .
C10 C11 H11 120.5 . .
C12 C11 H11 120.5 . .
C1 N1 C5 117.7(2) . .
C1 N1 Co1 128.23(17) . .
C5 N1 Co1 114.10(16) . .
O2 C15 O1 126.3(2) . .
O2 C15 C14 118.63(19) . .
O1 C15 C14 115.0(2) . .
C15 O1 Co1 134.99(16) . 2_666
C25 O3 Co1 129.03(16) . 2_566
Co1 O5 H1W 99(3) . .
Co1 O5 H2W 99(2) . .
H1W O5 H2W 110(3) . .

loop_
_geom_bond_atom_site_label_1
_geom_bond_atom_site_label_2
_geom_bond_distance
_geom_bond_site_symmetry_2
Co1 O3 2.0700(17) 2_566
Co1 O1 2.0826(16) 2_666
Co1 N2 2.1636(19) .
Co1 O5 2.1712(18) .
Co1 N1 2.174(2) .
Co1 N3 2.2073(19) .
C5 N1 1.360(3) .
C5 C4 1.404(3) .
C5 C9 1.432(3) .
C4 C3 1.406(4) .
C4 C6 1.431(4) .
C1 N1 1.324(3) .
C1 C2 1.401(4) .
C1 H1 0.9300 .
C6 C7 1.348(4) .
C6 H6 0.9300 .
C2 C3 1.356(4) .
C2 H2 0.9300 .
C9 N2 1.363(3) .
C9 C8 1.405(3) .
C3 H3 0.9300 .
C8 C10 1.403(4) .
C8 C7 1.437(3) .
C7 H7 0.9300 .
C10 C11 1.360(3) .
C10 H10 0.9300 .
C12 N2 1.320(3) .
C12 C11 1.400(3) .
C12 H12 0.9300 .
C24 C19 1.396(3) .
C24 C23 1.396(3) .
C24 C25 1.517(3) .
C19 C20 1.360(3) .
C19 C17 1.501(3) .
C21 C22 1.377(4) .
C21 C20 1.407(3) .
C21 H21 0.9300 .
C25 O4 1.248(3) .
C25 O3 1.256(3) .
C23 C22 1.384(3) .
C23 H23 0.9300 .
C20 H20 0.9300 .
C22 H22 0.9300 .
C17 C18 1.387(3) .
C17 C16 1.388(3) .
C14 C16 1.384(3) .
C14 C13 1.388(3) .
C14 C15 1.515(3) .
C16 H16 0.9300 .
N3 C13 1.342(3) .
N3 C18 1.346(3) .
C18 H18 0.9300 .
C13 H13 0.9300 .
C11 H11 0.9300 .
C15 O2 1.240(3) .
C15 O1 1.265(3) .
O1 Co1 2.0826(16) 2_666
O3 Co1 2.0701(17) 2_566
O5 H1W 0.860(19) .
O5 H2W 0.839(18) .

loop_
_geom_hbond_atom_site_label_D
_geom_hbond_atom_site_label_H
_geom_hbond_atom_site_label_A
_geom_hbond_distance_DH
_geom_hbond_distance_HA
_geom_hbond_distance_DA
_geom_hbond_angle_DHA
_geom_hbond_site_symmetry_A
O5 H1W O4 0.860(19) 1.84(2) 2.672(3) 163(4) 2_566
O5 H2W O2 0.839(18) 1.937(19) 2.757(3) 166(3) 2_666
O5 H2W O1 0.839(18) 2.57(3) 2.959(3) 110(2) 2_666
